data_2227347
loop_
_publ_author_name
'Phurat, Chuttree'
'Teerawatananond, Thapong'
'Muangsin, Nongnuj'

_publ_section_title
;
 Salicylaldehyde--4-(dimethylamino)pyridine (1/1)
;
_journal_coeditor_code CV2756
_journal_issue 9
_journal_name_full 'Acta Crystallographica Section E'
_journal_page_first o2423
_journal_paper_doi 10.1107/S1600536810034185
_journal_volume 66
_journal_year 2010
_chemical_formula_iupac 'C7 H10 N2, C7 H6 O2'
_chemical_formula_moiety 'C7 H10 N2, C7 H6 O2'
_chemical_formula_sum 'C14 H16 N2 O2'
_chemical_formula_weight 244.29
_chemical_name_common
;
Salicylaldehyde--4-(dimethylamino)pyridine (1/1)
;
_chemical_name_systematic
;
2-Hydroxybenzaldehyde--4-(dimethylamino)pyridine (1/1)
;
_space_group_IT_number 2
_symmetry_cell_setting triclinic
_symmetry_space_group_name_Hall '-P 1'
_symmetry_space_group_name_H-M 'P -1'
_audit_creation_method 'WinGX routine CIF_UPDATE'
_cell_angle_alpha 85.370(11)
_cell_angle_beta 77.371(10)
_cell_angle_gamma 87.203(10)
_cell_formula_units_Z 2
_cell_length_a 7.540(3)
_cell_length_b 8.473(3)
_cell_length_c 10.413(4)
_cell_measurement_reflns_used 1563
_cell_measurement_temperature 296(2)
_cell_measurement_theta_max 27.79
_cell_measurement_theta_min 2.77
_cell_volume 646.7(4)
_computing_cell_refinement 'SAINT (Bruker, 2008)'
_computing_data_collection 'APEX2 (Bruker, 2008)'
_computing_data_reduction 'SAINT (Bruker, 2008)'
_computing_molecular_graphics 'ORTEP-3 (Farrugia, 1997)'
_computing_publication_material 'SHELXS97 (Sheldrick, 2008)'
_computing_structure_refinement 'SHELXL97 (Sheldrick, 2008)'
_computing_structure_solution 'SHELXS97 (Sheldrick, 2008)'
_diffrn_ambient_temperature 296(2)
_diffrn_measured_fraction_theta_full 0.904
_diffrn_measured_fraction_theta_max 0.904
_diffrn_measurement_device_type 'Bruker SMART APEXII CCD area-detector'
_diffrn_measurement_method '\f and \w'
_diffrn_radiation_monochromator graphite
_diffrn_radiation_source 'Mo K\a'
_diffrn_radiation_type MoK\a
_diffrn_radiation_wavelength 0.71073
_diffrn_reflns_av_R_equivalents 0.02
_diffrn_reflns_limit_h_max 9
_diffrn_reflns_limit_h_min -10
_diffrn_reflns_limit_k_max 11
_diffrn_reflns_limit_k_min -5
_diffrn_reflns_limit_l_max 13
_diffrn_reflns_limit_l_min -13
_diffrn_reflns_number 4199
_diffrn_reflns_theta_full 28.32
_diffrn_reflns_theta_max 28.32
_diffrn_reflns_theta_min 2.77
_exptl_absorpt_coefficient_mu 0.085
_exptl_absorpt_correction_T_max 0.9684
_exptl_absorpt_correction_T_min 0.9668
_exptl_absorpt_correction_type multi-scan
_exptl_absorpt_process_details '(SADABS; Bruker, 2008)'
_exptl_crystal_colour yellow
_exptl_crystal_density_diffrn 1.255
_exptl_crystal_density_method 'not measured'
_exptl_crystal_description prism
_exptl_crystal_F_000 260
_exptl_crystal_size_max 0.4
_exptl_crystal_size_mid 0.4
_exptl_crystal_size_min 0.38
_refine_diff_density_max 0.195
_refine_diff_density_min -0.148
_refine_ls_extinction_method none
_refine_ls_goodness_of_fit_ref 1.01
_refine_ls_hydrogen_treatment constr
_refine_ls_matrix_type full
_refine_ls_number_parameters 166
_refine_ls_number_reflns 2913
_refine_ls_number_restraints 0
_refine_ls_restrained_S_all 1.01
_refine_ls_R_factor_gt 0.0489
_refine_ls_shift/su_max 0
_refine_ls_structure_factor_coef Fsqd
_refine_ls_weighting_details 'calc w=1/[\s^2^(Fo^2^)+(0.0815P)^2^+0.0644P] where P=(Fo^2^+2Fc^2^)/3'
_refine_ls_weighting_scheme calc
_refine_ls_wR_factor_ref 0.1631
_reflns_number_gt 1882
_reflns_number_total 2913
_reflns_threshold_expression I>2sigma(I)
_cod_data_source_file cv2756.cif
_cod_data_source_block I
_cod_database_code 2227347
_cod_database_fobs_code 2227347

loop_
_symmetry_equiv_pos_as_xyz
'x, y, z'
'-x, -y, -z'

loop_
_atom_site_type_symbol
_atom_site_label
_atom_site_fract_x
_atom_site_fract_y
_atom_site_fract_z
_atom_site_U_iso_or_equiv
_atom_site_adp_type
_atom_site_calc_flag
_atom_site_refinement_flags
_atom_site_occupancy
_atom_site_disorder_assembly
_atom_site_disorder_group
C C1 0.8429(3) 0.2372(2) 0.5097(2) 0.0720(5) Uani d . 1 . .
H H1 0.868 0.1401 0.5513 0.086 Uiso calc R 1 . .
C C2 0.7810(3) 0.3587(2) 0.58701(17) 0.0638(5) Uani d . 1 . .
H H2 0.7635 0.3422 0.6782 0.077 Uiso calc R 1 . .
C C3 0.7433(2) 0.5084(2) 0.52993(15) 0.0521(4) Uani d . 1 . .
C C4 0.7680(2) 0.5182(2) 0.39168(16) 0.0604(4) Uani d . 1 . .
H H4 0.7426 0.6132 0.3469 0.072 Uiso calc R 1 . .
C C5 0.8288(3) 0.3893(3) 0.32350(18) 0.0693(5) Uani d . 1 . .
H H5 0.8428 0.4003 0.2323 0.083 Uiso calc R 1 . .
C C6 0.6562(3) 0.6217(3) 0.74452(19) 0.0879(7) Uani d . 1 . .
H H6A 0.5548 0.5552 0.7795 0.132 Uiso calc R 1 . .
H H6B 0.6298 0.725 0.777 0.132 Uiso calc R 1 . .
H H6C 0.7624 0.5762 0.7717 0.132 Uiso calc R 1 . .
C C7 0.6590(3) 0.7888(3) 0.5390(2) 0.0798(6) Uani d . 1 . .
H H7A 0.7616 0.8131 0.4686 0.12 Uiso calc R 1 . .
H H7B 0.6445 0.8672 0.6024 0.12 Uiso calc R 1 . .
H H7C 0.5513 0.7885 0.5041 0.12 Uiso calc R 1 . .
C C8 0.9510(2) -0.18638(19) 0.10290(14) 0.0500(4) Uani d . 1 . .
C C9 0.8248(3) -0.2663(2) 0.05460(16) 0.0603(5) Uani d . 1 . .
H H9 0.8641 -0.3511 0.0029 0.072 Uiso calc R 1 . .
C C10 0.6437(3) -0.2223(3) 0.08184(19) 0.0724(5) Uani d . 1 . .
H H10 0.5604 -0.2764 0.0493 0.087 Uiso calc R 1 . .
C C11 0.5875(3) -0.0964(3) 0.1584(2) 0.0754(6) Uani d . 1 . .
H H11 0.4652 -0.065 0.1763 0.09 Uiso calc R 1 . .
C C12 0.7082(2) -0.0158(2) 0.20895(18) 0.0654(5) Uani d . 1 . .
H H12 0.6669 0.0687 0.2605 0.078 Uiso calc R 1 . .
C C13 0.8914(2) -0.06070(19) 0.18288(14) 0.0515(4) Uani d . 1 . .
C C14 1.1435(3) -0.2309(2) 0.06846(17) 0.0631(5) Uani d . 1 . .
H H14 1.2235 -0.1669 0.0951 0.076 Uiso calc R 1 . .
N N1 0.8703(2) 0.2475(2) 0.37777(17) 0.0724(5) Uani d . 1 . .
N N2 0.6887(2) 0.63491(19) 0.60206(13) 0.0636(4) Uani d . 1 . .
O O1 1.2084(2) -0.34318(19) 0.00855(16) 0.0891(5) Uani d . 1 . .
O O2 1.01269(17) 0.01257(16) 0.23295(13) 0.0670(4) Uani d . 1 . .
H H2A 0.961 0.0844 0.2765 0.101 Uiso calc R 1 . .

loop_
_atom_site_aniso_label
_atom_site_aniso_U_11
_atom_site_aniso_U_22
_atom_site_aniso_U_33
_atom_site_aniso_U_12
_atom_site_aniso_U_13
_atom_site_aniso_U_23
C1 0.0818(13) 0.0592(12) 0.0816(13) -0.0101(9) -0.0299(10) -0.0061(9)
C2 0.0763(12) 0.0654(12) 0.0532(9) -0.0126(9) -0.0203(8) -0.0007(8)
C3 0.0488(8) 0.0622(11) 0.0477(8) -0.0119(7) -0.0121(7) -0.0073(7)
C4 0.0678(10) 0.0654(11) 0.0503(9) -0.0068(8) -0.0163(8) -0.0055(8)
C5 0.0764(12) 0.0813(15) 0.0542(10) -0.0080(10) -0.0162(9) -0.0188(9)
C6 0.1038(16) 0.1054(19) 0.0546(11) 0.0003(13) -0.0119(10) -0.0232(11)
C7 0.0877(14) 0.0677(14) 0.0813(13) 0.0053(10) -0.0114(11) -0.0126(10)
C8 0.0633(10) 0.0484(9) 0.0393(7) -0.0072(7) -0.0137(7) 0.0023(6)
C9 0.0776(12) 0.0578(11) 0.0483(9) -0.0128(8) -0.0154(8) -0.0085(7)
C10 0.0688(12) 0.0883(15) 0.0667(11) -0.0241(10) -0.0209(9) -0.0136(10)
C11 0.0588(11) 0.0952(16) 0.0755(12) -0.0095(10) -0.0163(9) -0.0173(11)
C12 0.0636(11) 0.0681(12) 0.0668(11) -0.0022(9) -0.0141(8) -0.0187(9)
C13 0.0615(10) 0.0502(9) 0.0455(8) -0.0089(7) -0.0170(7) -0.0008(7)
C14 0.0698(11) 0.0637(12) 0.0600(10) -0.0001(9) -0.0218(8) -0.0105(8)
N1 0.0745(10) 0.0704(12) 0.0794(11) -0.0065(8) -0.0232(8) -0.0264(8)
N2 0.0734(9) 0.0667(10) 0.0507(8) -0.0049(7) -0.0103(7) -0.0114(7)
O1 0.0889(10) 0.0822(11) 0.1002(11) 0.0161(8) -0.0239(8) -0.0325(8)
O2 0.0665(8) 0.0665(9) 0.0756(8) -0.0047(6) -0.0244(6) -0.0235(6)

loop_
_atom_type_symbol
_atom_type_description
_atom_type_scat_dispersion_real
_atom_type_scat_dispersion_imag
_atom_type_scat_source
C C 0.0033 0.0016 'International Tables Vol C Tables 4.2.6.8 and 6.1.1.4'
H H 0 0 'International Tables Vol C Tables 4.2.6.8 and 6.1.1.4'
N N 0.0061 0.0033 'International Tables Vol C Tables 4.2.6.8 and 6.1.1.4'
O O 0.0106 0.006 'International Tables Vol C Tables 4.2.6.8 and 6.1.1.4'

loop_
_geom_angle_atom_site_label_1
_geom_angle_atom_site_label_2
_geom_angle_atom_site_label_3
_geom_angle_site_symmetry_1
_geom_angle_site_symmetry_3
_geom_angle
_geom_angle_publ_flag
N1 C1 C2 . . 124.69(19) ?
N1 C1 H1 . . 117.7 ?
C2 C1 H1 . . 117.7 ?
C1 C2 C3 . . 120.29(17) ?
C1 C2 H2 . . 119.9 ?
C3 C2 H2 . . 119.9 ?
N2 C3 C2 . . 122.62(15) ?
N2 C3 C4 . . 122.36(16) ?
C2 C3 C4 . . 115.02(16) ?
C5 C4 C3 . . 120.10(18) ?
C5 C4 H4 . . 120 ?
C3 C4 H4 . . 120 ?
N1 C5 C4 . . 124.86(17) ?
N1 C5 H5 . . 117.6 ?
C4 C5 H5 . . 117.6 ?
N2 C6 H6A . . 109.5 ?
N2 C6 H6B . . 109.5 ?
H6A C6 H6B . . 109.5 ?
N2 C6 H6C . . 109.5 ?
H6A C6 H6C . . 109.5 ?
H6B C6 H6C . . 109.5 ?
N2 C7 H7A . . 109.5 ?
N2 C7 H7B . . 109.5 ?
H7A C7 H7B . . 109.5 ?
N2 C7 H7C . . 109.5 ?
H7A C7 H7C . . 109.5 ?
H7B C7 H7C . . 109.5 ?
C9 C8 C13 . . 119.44(16) ?
C9 C8 C14 . . 120.36(16) ?
C13 C8 C14 . . 120.19(14) ?
C10 C9 C8 . . 121.25(17) ?
C10 C9 H9 . . 119.4 ?
C8 C9 H9 . . 119.4 ?
C9 C10 C11 . . 118.68(17) ?
C9 C10 H10 . . 120.7 ?
C11 C10 H10 . . 120.7 ?
C10 C11 C12 . . 121.63(19) ?
C10 C11 H11 . . 119.2 ?
C12 C11 H11 . . 119.2 ?
C11 C12 C13 . . 119.98(18) ?
C11 C12 H12 . . 120 ?
C13 C12 H12 . . 120 ?
O2 C13 C12 . . 121.78(16) ?
O2 C13 C8 . . 119.24(15) ?
C12 C13 C8 . . 118.99(15) ?
O1 C14 C8 . . 125.87(17) ?
O1 C14 H14 . . 117.1 ?
C8 C14 H14 . . 117.1 ?
C5 N1 C1 . . 114.99(16) ?
C3 N2 C7 . . 120.92(15) ?
C3 N2 C6 . . 121.81(17) ?
C7 N2 C6 . . 117.26(16) ?
C13 O2 H2A . . 109.5 ?

loop_
_geom_bond_atom_site_label_1
_geom_bond_atom_site_label_2
_geom_bond_site_symmetry_2
_geom_bond_distance
_geom_bond_publ_flag
C1 N1 . 1.340(3) ?
C1 C2 . 1.359(3) ?
C1 H1 . 0.93 ?
C2 C3 . 1.400(3) ?
C2 H2 . 0.93 ?
C3 N2 . 1.355(2) ?
C3 C4 . 1.407(2) ?
C4 C5 . 1.357(3) ?
C4 H4 . 0.93 ?
C5 N1 . 1.339(3) ?
C5 H5 . 0.93 ?
C6 N2 . 1.446(2) ?
C6 H6A . 0.96 ?
C6 H6B . 0.96 ?
C6 H6C . 0.96 ?
C7 N2 . 1.442(3) ?
C7 H7A . 0.96 ?
C7 H7B . 0.96 ?
C7 H7C . 0.96 ?
C8 C9 . 1.394(2) ?
C8 C13 . 1.401(2) ?
C8 C14 . 1.455(3) ?
C9 C10 . 1.372(3) ?
C9 H9 . 0.93 ?
C10 C11 . 1.378(3) ?
C10 H10 . 0.93 ?
C11 C12 . 1.378(3) ?
C11 H11 . 0.93 ?
C12 C13 . 1.389(3) ?
C12 H12 . 0.93 ?
C13 O2 . 1.3452(18) ?
C14 O1 . 1.205(2) ?
C14 H14 . 0.93 ?
O2 H2A . 0.82 ?

loop_
_geom_hbond_atom_site_label_D
_geom_hbond_atom_site_label_H
_geom_hbond_atom_site_label_A
_geom_hbond_site_symmetry_A
_geom_hbond_distance_DH
_geom_hbond_distance_HA
_geom_hbond_distance_DA
_geom_hbond_angle_DHA
O2 H2A N1 . 0.82 1.82 2.637(2) 173.6
C9 H9 O1 2_745 0.93 2.69 3.456(3) 140.1
C5 H5 O1 2_755 0.93 2.7 3.583(3) 158.1

loop_
_geom_torsion_atom_site_label_1
_geom_torsion_atom_site_label_2
_geom_torsion_atom_site_label_3
_geom_torsion_atom_site_label_4
_geom_torsion_site_symmetry_1
_geom_torsion_site_symmetry_2
_geom_torsion_site_symmetry_3
_geom_torsion_site_symmetry_4
_geom_torsion
_geom_torsion_publ_flag
N1 C1 C2 C3 . . . . -1.0(3) ?
C1 C2 C3 N2 . . . . -177.17(16) ?
C1 C2 C3 C4 . . . . 2.3(2) ?
N2 C3 C4 C5 . . . . 177.77(16) ?
C2 C3 C4 C5 . . . . -1.7(2) ?
C3 C4 C5 N1 . . . . -0.3(3) ?
C13 C8 C9 C10 . . . . 1.3(2) ?
C14 C8 C9 C10 . . . . -177.51(16) ?
C8 C9 C10 C11 . . . . 0.1(3) ?
C9 C10 C11 C12 . . . . -0.8(3) ?
C10 C11 C12 C13 . . . . 0.2(3) ?
C11 C12 C13 O2 . . . . -178.43(16) ?
C11 C12 C13 C8 . . . . 1.2(3) ?
C9 C8 C13 O2 . . . . 177.74(14) ?
C14 C8 C13 O2 . . . . -3.5(2) ?
C9 C8 C13 C12 . . . . -1.9(2) ?
C14 C8 C13 C12 . . . . 176.90(16) ?
C9 C8 C14 O1 . . . . -6.8(3) ?
C13 C8 C14 O1 . . . . 174.44(18) ?
C4 C5 N1 C1 . . . . 1.7(3) ?
C2 C1 N1 C5 . . . . -1.1(3) ?
C2 C3 N2 C7 . . . . 177.21(17) ?
C4 C3 N2 C7 . . . . -2.2(3) ?
C2 C3 N2 C6 . . . . -3.3(3) ?
C4 C3 N2 C6 . . . . 177.28(17) ?

loop_
_cod_related_entry_id
_cod_related_entry_database
_cod_related_entry_code
1 ChemSpider 30656203
